data_4501374
loop_
_publ_author_name
'Braga, Dario'
'Grepioni, Fabrizia'
'Lampronti, Giulio I.'
'Maini, Lucia'
'Turrina, Alessandro'

_publ_section_title
;
 Ionic Co-crystals of Organic Molecules with Metal Halides: A New Prospect
 in the Solid Formulation of Active Pharmaceutical Ingredients
;
_journal_issue 12
_journal_name_full 'Crystal Growth &amp; Design'
_journal_page_first 5621
_journal_paper_doi 10.1021/cg201177p
_journal_volume 11
_journal_year 2011
_chemical_formula_sum 'C12 H16 Ca Cl2 N4 O4'
_chemical_formula_weight 391.02
_chemical_name_systematic
;
nicotinamide2 CaCl2 (H2O)2
;
_space_group_IT_number 15
_symmetry_space_group_name_Hall '-C 2yc'
_symmetry_space_group_name_H-M 'C 1 2/c 1'
_atom_sites_solution_hydrogens geom
_atom_sites_solution_primary direct
_atom_sites_solution_secondary difmap
_audit_creation_date 2011-07-19T12:27:53-00:00
_audit_creation_method 'WinGX routine CIF_UPDATE'
_cell_angle_alpha 90
_cell_angle_beta 117.775(7)
_cell_angle_gamma 90
_cell_formula_units_Z 4
_cell_length_a 21.7401(12)
_cell_length_b 6.8716(3)
_cell_length_c 12.8167(7)
_cell_measurement_temperature 293(2)
_cell_volume 1694.08(19)
_computing_structure_refinement 'SHELXL-97 (Sheldrick, 2008)'
_diffrn_ambient_temperature 293(2)
_diffrn_measured_fraction_theta_full 0.999
_diffrn_measured_fraction_theta_max 0.84
_diffrn_radiation_monochromator graphite
_diffrn_radiation_type MoK\a
_diffrn_radiation_wavelength 0.71073
_diffrn_reflns_av_R_equivalents 0.0262
_diffrn_reflns_av_unetI/netI 0.0471
_diffrn_reflns_limit_h_max 26
_diffrn_reflns_limit_h_min -27
_diffrn_reflns_limit_k_max 7
_diffrn_reflns_limit_k_min -9
_diffrn_reflns_limit_l_max 14
_diffrn_reflns_limit_l_min -17
_diffrn_reflns_number 3759
_diffrn_reflns_theta_full 25
_diffrn_reflns_theta_max 29.21
_diffrn_reflns_theta_min 3.15
_exptl_absorpt_coefficient_mu 0.709
_exptl_absorpt_correction_T_max 1.00000
_exptl_absorpt_correction_T_min 0.97370
_exptl_absorpt_correction_type multi-scan
_exptl_absorpt_process_details
;
CrysAlisPro, Oxford Diffraction Ltd.,
Version 1.171.34.44 (release 25-10-2010 CrysAlis171 .NET)
(compiled Oct 25 2010,18:11:34)
Empirical absorption correction using spherical harmonics,
 implemented in SCALE3 ABSPACK scaling algorithm.
;
_exptl_crystal_colour colourless
_exptl_crystal_density_diffrn 1.534
_exptl_crystal_density_method 'not measured'
_exptl_crystal_description prism
_exptl_crystal_F_000 808
_exptl_crystal_size_max 0.05
_exptl_crystal_size_mid 0.03
_exptl_crystal_size_min 0.02
_refine_diff_density_max 0.323
_refine_diff_density_min -0.263
_refine_diff_density_rms 0.064
_refine_ls_extinction_coef 0.0053(5)
_refine_ls_extinction_method SHELXL
_refine_ls_goodness_of_fit_ref 1.092
_refine_ls_hydrogen_treatment mixed
_refine_ls_matrix_type full
_refine_ls_number_parameters 122
_refine_ls_number_reflns 1935
_refine_ls_number_restraints 0
_refine_ls_restrained_S_all 1.092
_refine_ls_R_factor_all 0.0504
_refine_ls_R_factor_gt 0.0384
_refine_ls_shift/su_max 0
_refine_ls_shift/su_mean 0
_refine_ls_structure_factor_coef Fsqd
_refine_ls_weighting_details 'calc w=1/[\s^2^(Fo^2^)+(0.0318P)^2^+0.0620P] where P=(Fo^2^+2Fc^2^)/3'
_refine_ls_weighting_scheme calc
_refine_ls_wR_factor_ref 0.088
_reflns_number_gt 1568
_reflns_number_total 1935
_reflns_threshold_expression >2\s(I)
_cod_data_source_file cg201177p_si_001.cif
_cod_data_source_block nicotinamide2CaCl2(H2O)2
_cod_original_cell_volume 1694.08(15)
_cod_original_formula_sum 'C12 H16 Ca1 Cl2 N4 O4'
_cod_database_code 4501374

loop_
_symmetry_equiv_pos_as_xyz
'x, y, z'
'-x, y, -z+1/2'
'x+1/2, y+1/2, z'
'-x+1/2, y+1/2, -z+1/2'
'-x, -y, -z'
'x, -y, z-1/2'
'-x+1/2, -y+1/2, -z'
'x+1/2, -y+1/2, z-1/2'

loop_
_atom_site_label
_atom_site_fract_x
_atom_site_fract_y
_atom_site_fract_z
_atom_site_U_iso_or_equiv
_atom_site_adp_type
_atom_site_calc_flag
_atom_site_refinement_flags
_atom_site_occupancy
_atom_site_type_symbol
Ca1 0 0.54165(9) 0.75 0.02344(19) Uani d S 1 Ca
Cl1 0.03701(3) 0.26022(9) 0.63519(4) 0.03586(19) Uani d . 1 Cl
C4 0.23141(10) 0.5085(3) 0.97907(15) 0.0239(5) Uani d . 1 C
N1 0.27581(10) 0.4293(3) 0.84347(14) 0.0364(5) Uani d . 1 N
C6 0.16761(10) 0.5599(3) 0.98820(16) 0.0248(5) Uani d . 1 C
C3 0.29718(11) 0.4837(3) 1.07328(17) 0.0288(5) Uani d . 1 C
H7 0.3045 0.501 1.1502 0.035 Uiso calc R 1 H
C5 0.22431(11) 0.4802(3) 0.86672(16) 0.0316(5) Uani d . 1 C
H8 0.1804 0.498 0.8031 0.038 Uiso calc R 1 H
C2 0.35162(11) 0.4330(3) 1.05192(18) 0.0344(5) Uani d . 1 C
H9 0.3962 0.4169 1.1138 0.041 Uiso calc R 1 H
C1 0.33839(12) 0.4067(4) 0.93653(18) 0.0362(5) Uani d . 1 C
H11 0.3752 0.3711 0.9227 0.043 Uiso calc R 1 H
O1 0.11043(7) 0.5623(2) 0.89780(11) 0.0370(4) Uani d . 1 O
N2 0.17272(11) 0.6022(3) 1.09208(15) 0.0333(5) Uani d . 1 N
O2 -0.02499(10) 0.7894(3) 0.85474(16) 0.0439(5) Uani d . 1 O
H1 0.2094(12) 0.602(4) 1.1508(18) 0.032(7) Uiso d . 1 H
H2 0.1355(12) 0.622(3) 1.0974(16) 0.034(6) Uiso d . 1 H
H3 -0.0068(16) 0.774(5) 0.921(3) 0.078(12) Uiso d . 1 H
H4 -0.0238(16) 0.917(5) 0.849(3) 0.080(12) Uiso d . 1 H

loop_
_atom_site_aniso_label
_atom_site_aniso_U_11
_atom_site_aniso_U_22
_atom_site_aniso_U_33
_atom_site_aniso_U_12
_atom_site_aniso_U_13
_atom_site_aniso_U_23
Ca1 0.0195(3) 0.0282(4) 0.0212(3) 0 0.0083(2) 0
Cl1 0.0437(4) 0.0354(4) 0.0357(3) -0.0036(3) 0.0245(3) -0.0065(2)
C4 0.0239(11) 0.0231(11) 0.0230(10) -0.0011(9) 0.0097(8) -0.0003(8)
N1 0.0344(11) 0.0473(13) 0.0325(9) 0.0014(9) 0.0197(8) -0.0020(9)
C6 0.0230(10) 0.0246(11) 0.0247(10) -0.0012(9) 0.0094(8) 0.0007(8)
C3 0.0278(11) 0.0331(13) 0.0233(10) -0.0001(10) 0.0099(9) 0.0009(9)
C5 0.0270(11) 0.0408(14) 0.0248(11) -0.0003(10) 0.0101(9) -0.0022(9)
C2 0.0252(11) 0.0375(14) 0.0347(11) 0.0018(10) 0.0091(9) 0.0041(10)
C1 0.0296(12) 0.0387(15) 0.0468(13) 0.0018(11) 0.0233(10) 0.0003(11)
O1 0.0227(8) 0.0525(11) 0.0278(8) 0.0036(7) 0.0052(6) -0.0052(7)
N2 0.0242(10) 0.0515(14) 0.0248(10) 0.0023(10) 0.0120(8) -0.0006(9)
O2 0.0578(12) 0.0402(13) 0.0345(10) 0.0131(10) 0.0223(9) -0.0001(8)

loop_
_atom_type_symbol
_atom_type_description
_atom_type_scat_dispersion_real
_atom_type_scat_dispersion_imag
_atom_type_scat_source
C C 0.0033 0.0016 'International Tables Vol C Tables 4.2.6.8 and 6.1.1.4'
H H 0 0 'International Tables Vol C Tables 4.2.6.8 and 6.1.1.4'
N N 0.0061 0.0033 'International Tables Vol C Tables 4.2.6.8 and 6.1.1.4'
O O 0.0106 0.006 'International Tables Vol C Tables 4.2.6.8 and 6.1.1.4'
Cl Cl 0.1484 0.1585 'International Tables Vol C Tables 4.2.6.8 and 6.1.1.4'
Ca Ca 0.2262 0.3064 'International Tables Vol C Tables 4.2.6.8 and 6.1.1.4'

loop_
_geom_angle_atom_site_label_1
_geom_angle_atom_site_label_2
_geom_angle_atom_site_label_3
_geom_angle
_geom_angle_site_symmetry_1
_geom_angle_site_symmetry_3
O1 Ca1 O1 172.80(9) . 2_556
O1 Ca1 O2 85.13(6) . .
O1 Ca1 O2 89.73(6) 2_556 .
O1 Ca1 O2 89.73(6) . 2_556
O1 Ca1 O2 85.13(6) 2_556 2_556
O2 Ca1 O2 88.79(11) . 2_556
O1 Ca1 Cl1 91.78(4) . .
O1 Ca1 Cl1 93.25(4) 2_556 .
O2 Ca1 Cl1 176.69(5) . .
O2 Ca1 Cl1 90.03(6) 2_556 .
O1 Ca1 Cl1 93.25(4) . 2_556
O1 Ca1 Cl1 91.78(4) 2_556 2_556
O2 Ca1 Cl1 90.03(6) . 2_556
O2 Ca1 Cl1 176.69(5) 2_556 2_556
Cl1 Ca1 Cl1 91.32(3) . 2_556
C5 C4 C3 117.19(19) . .
C5 C4 C6 117.24(17) . .
C3 C4 C6 125.56(17) . .
C5 N1 C1 116.29(17) . .
O1 C6 N2 121.07(19) . .
O1 C6 C4 119.60(16) . .
N2 C6 C4 119.32(17) . .
C2 C3 C4 119.39(18) . .
N1 C5 C4 124.74(19) . .
C1 C2 C3 118.4(2) . .
N1 C1 C2 123.9(2) . .
C6 O1 Ca1 171.13(14) . .

loop_
_geom_bond_atom_site_label_1
_geom_bond_atom_site_label_2
_geom_bond_site_symmetry_2
_geom_bond_distance
Ca1 O1 . 2.2657(14)
Ca1 O1 2_556 2.2657(14)
Ca1 O2 . 2.3821(18)
Ca1 O2 2_556 2.3821(18)
Ca1 Cl1 . 2.7670(7)
Ca1 Cl1 2_556 2.7670(7)
C4 C5 . 1.389(3)
C4 C3 . 1.387(3)
C4 C6 . 1.488(3)
N1 C5 . 1.333(3)
N1 C1 . 1.336(3)
C6 O1 . 1.243(2)
C6 N2 . 1.316(2)
C3 C2 . 1.378(3)
C2 C1 . 1.381(3)
